data_4313015
loop_
_publ_author_name
'Rita Song'
'Kwan Mook Kim'
'Youn Soo Sohn'

_publ_section_title
;
 New Heterometallic Coordination Polymers Self-Assembled from Copper(II)
 Nitrate and (Diamine)PtII(pyridinecarboxylates)2
;
_journal_name_full 'Inorganic Chemistry'
_journal_page_first 821
_journal_page_last 826
_journal_paper_doi 10.1021/ic0204777
_journal_volume 42
_journal_year 2003
_chemical_formula_sum 'C14 H22 Cu N6 O13 Pt'
_chemical_formula_weight 741.01
_chemical_name_systematic
;
?
;
_space_group_IT_number 14
_symmetry_cell_setting monoclinic
_symmetry_space_group_name_Hall '-P 2ybc'
_symmetry_space_group_name_H-M 'P 1 21/c 1'
_atom_sites_solution_hydrogens geom
_atom_sites_solution_primary direct
_atom_sites_solution_secondary difmap
_audit_creation_method SHELXL-97
_cell_angle_alpha 90.00
_cell_angle_beta 104.401(12)
_cell_angle_gamma 90.00
_cell_formula_units_Z 4
_cell_length_a 12.4972(18)
_cell_length_b 13.700(3)
_cell_length_c 15.442(2)
_cell_measurement_temperature 293(2)
_cell_volume 2560.8(8)
_computing_structure_refinement 'SHELXL-97 (Sheldrick, 1997)'
_computing_structure_solution 'SHELXS-97 (Sheldrick, 1990)'
_diffrn_ambient_temperature 293(2)
_diffrn_measured_fraction_theta_full 0.553
_diffrn_measured_fraction_theta_max 0.553
_diffrn_radiation_monochromator graphite
_diffrn_radiation_source 'fine-focus sealed tube'
_diffrn_radiation_type MoK\a
_diffrn_radiation_wavelength 0.71073
_diffrn_reflns_av_R_equivalents 0.0296
_diffrn_reflns_av_sigmaI/netI 0.0737
_diffrn_reflns_limit_h_max 14
_diffrn_reflns_limit_h_min 0
_diffrn_reflns_limit_k_max 15
_diffrn_reflns_limit_k_min 0
_diffrn_reflns_limit_l_max 16
_diffrn_reflns_limit_l_min -17
_diffrn_reflns_number 2202
_diffrn_reflns_theta_full 23.47
_diffrn_reflns_theta_max 23.47
_diffrn_reflns_theta_min 1.68
_exptl_absorpt_coefficient_mu 6.357
_exptl_crystal_density_diffrn 1.922
_exptl_crystal_density_method 'not measured'
_exptl_crystal_F_000 1436
_refine_diff_density_max 1.016
_refine_diff_density_min -0.744
_refine_diff_density_rms 0.206
_refine_ls_extinction_method none
_refine_ls_goodness_of_fit_ref 1.040
_refine_ls_hydrogen_treatment mixed
_refine_ls_matrix_type full
_refine_ls_number_parameters 334
_refine_ls_number_reflns 2087
_refine_ls_number_restraints 42
_refine_ls_restrained_S_all 1.042
_refine_ls_R_factor_all 0.0607
_refine_ls_R_factor_gt 0.0549
_refine_ls_shift/su_max 1.270
_refine_ls_shift/su_mean 0.111
_refine_ls_structure_factor_coef Fsqd
_refine_ls_weighting_details 'calc w=1/[\s^2^(Fo^2^)+(0.1000P)^2^+0.0000P] where P=(Fo^2^+2Fc^2^)/3'
_refine_ls_weighting_scheme calc
_refine_ls_wR_factor_gt 0.1346
_refine_ls_wR_factor_ref 0.1390
_reflns_number_gt 1962
_reflns_number_total 2087
_reflns_threshold_expression >2sigma(I)
_cod_data_source_file ic0204777_2.cif
_cod_data_source_block cu
_cod_original_cell_volume 2560.8(7)
_cod_database_code 4313015

loop_
_symmetry_equiv_pos_as_xyz
'x, y, z'
'-x, y+1/2, -z+1/2'
'-x, -y, -z'
'x, -y-1/2, z-1/2'

loop_
_atom_site_label
_atom_site_type_symbol
_atom_site_fract_x
_atom_site_fract_y
_atom_site_fract_z
_atom_site_U_iso_or_equiv
_atom_site_adp_type
_atom_site_occupancy
_atom_site_symmetry_multiplicity
_atom_site_calc_flag
_atom_site_refinement_flags
_atom_site_disorder_assembly
_atom_site_disorder_group
Pt Pt 0.71136(8) 0.47417(7) 0.57307(6) 0.0330(3) Uani 1 1 d . . .
Cu Cu 0.5549(2) 0.43918(17) 1.06256(16) 0.0317(7) Uani 1 1 d . . .
N1 N 0.7447(17) 0.4343(13) 0.7015(12) 0.039(5) Uani 1 1 d . . .
N2 N 0.7530(18) 0.6134(12) 0.6125(13) 0.041(5) Uani 1 1 d . . .
N3 N 0.6773(18) 0.5022(12) 0.4402(11) 0.048(6) Uani 1 1 d . . .
H3A H 0.6475 0.5620 0.4287 0.057 Uiso 1 1 calc R . .
H3B H 0.7398 0.5000 0.4211 0.057 Uiso 1 1 calc R . .
N4 N 0.6670(17) 0.3363(12) 0.5325(11) 0.041(5) Uani 1 1 d . . .
H4A H 0.7247 0.2959 0.5519 0.049 Uiso 1 1 calc R . .
H4B H 0.6116 0.3164 0.5560 0.049 Uiso 1 1 calc R . .
O1 O 0.5526(13) 0.5185(11) 0.8714(9) 0.044(4) Uani 1 1 d . . .
O2 O 0.6423(16) 0.4174(12) 0.9755(10) 0.055(5) Uani 1 1 d . . .
O3 O 0.6452(15) 0.9461(9) 0.6047(11) 0.050(5) Uani 1 1 d . . .
O4 O 0.5530(15) 0.8410(11) 0.5037(11) 0.047(4) Uani 1 1 d . . .
O5 O 0.6477(14) 0.3385(12) 1.1594(10) 0.049(4) Uani 1 1 d . . .
C1 C 0.6825(19) 0.4567(14) 0.7551(13) 0.031(5) Uani 1 1 d . . .
H1 H 0.6199 0.4943 0.7320 0.037 Uiso 1 1 calc R . .
C2 C 0.703(2) 0.4286(15) 0.8438(13) 0.037(6) Uani 1 1 d . . .
C3 C 0.793(2) 0.3694(17) 0.8776(15) 0.049(7) Uani 1 1 d . . .
H3 H 0.8074 0.3472 0.9363 0.059 Uiso 1 1 calc R . .
C4 C 0.859(2) 0.3440(19) 0.8236(16) 0.060(8) Uani 1 1 d . . .
H4 H 0.9221 0.3064 0.8449 0.072 Uiso 1 1 calc R . .
C5 C 0.830(2) 0.3761(17) 0.7359(14) 0.047(7) Uani 1 1 d . . .
H5 H 0.8729 0.3554 0.6982 0.056 Uiso 1 1 calc R . .
C6 C 0.624(2) 0.4601(16) 0.8998(16) 0.041(6) Uani 1 1 d . . .
C7 C 0.6856(18) 0.6895(15) 0.5794(13) 0.034(6) Uani 1 1 d . . .
H7 H 0.6234 0.6773 0.5333 0.041 Uiso 1 1 calc R . .
C8 C 0.7042(18) 0.7824(14) 0.6101(13) 0.025(5) Uani 1 1 d . . .
C9 C 0.793(2) 0.8013(16) 0.6745(16) 0.052(7) Uani 1 1 d . . .
H9 H 0.8072 0.8644 0.6963 0.062 Uiso 1 1 calc R . .
C10 C 0.865(2) 0.7250(17) 0.7097(16) 0.051(7) Uani 1 1 d . . .
H10 H 0.9266 0.7370 0.7560 0.061 Uiso 1 1 calc R . .
C11 C 0.8441(19) 0.6339(19) 0.6767(16) 0.049(7) Uani 1 1 d . . .
H11 H 0.8942 0.5843 0.6990 0.058 Uiso 1 1 calc R . .
C12 C 0.629(2) 0.8619(15) 0.5721(14) 0.032(5) Uani 1 1 d . . .
C13 C 0.595(4) 0.4234(19) 0.3913(19) 0.098(14) Uani 1 1 d . . .
H13A H 0.5206 0.4382 0.3966 0.118 Uiso 1 1 calc R . .
H13B H 0.5938 0.4214 0.3283 0.118 Uiso 1 1 calc R . .
C14 C 0.630(3) 0.3328(17) 0.4322(14) 0.062(9) Uani 1 1 d . . .
H14A H 0.6909 0.3089 0.4093 0.075 Uiso 1 1 calc R . .
H14B H 0.5701 0.2862 0.4151 0.075 Uiso 1 1 calc R . .
N5 N 0.446(3) 0.1958(16) 0.1895(16) 0.066(7) Uani 1 1 d . . .
O6 O 0.4879(17) 0.1551(12) 0.1308(12) 0.063(5) Uani 1 1 d . . .
O7 O 0.499(3) 0.2530(15) 0.2415(14) 0.104(9) Uani 1 1 d . . .
O8 O 0.348(3) 0.179(3) 0.189(3) 0.23(2) Uani 1 1 d . . .
N6 N 1.133(7) -0.063(5) 0.204(5) 0.23(3) Uani 1 1 d U . .
O9 O 1.055(4) 0.019(3) 0.181(3) 0.208(15) Uani 1 1 d U . .
O10 O 1.200(7) -0.075(5) 0.190(5) 0.32(4) Uani 1 1 d U . .
O11 O 1.112(4) -0.079(3) 0.289(4) 0.253(19) Uani 1 1 d U . .
OW1 O 0.893(2) 0.262(2) 0.0804(18) 0.150(10) Uani 1 1 d U . .
OW2 O 0.124(6) 0.371(4) 0.046(4) 0.089(17) Uani 0.33 1 d PU . .
OW3 O 0.075(6) 0.293(5) 0.023(4) 0.091(18) Uani 0.34 1 d PU . .
OW4 O 1.087(6) 0.094(5) 0.048(5) 0.11(3) Uani 0.33 1 d P . .

loop_
_atom_site_aniso_label
_atom_site_aniso_U_11
_atom_site_aniso_U_22
_atom_site_aniso_U_33
_atom_site_aniso_U_23
_atom_site_aniso_U_13
_atom_site_aniso_U_12
Pt 0.0435(6) 0.0281(4) 0.0294(4) 0.0026(5) 0.0126(4) 0.0065(6)
Cu 0.0427(19) 0.0237(13) 0.0287(14) 0.0002(11) 0.0087(13) 0.0014(12)
N1 0.046(13) 0.038(10) 0.033(10) 0.006(9) 0.012(10) 0.009(10)
N2 0.055(15) 0.024(10) 0.050(12) 0.002(9) 0.023(11) -0.001(10)
N3 0.078(15) 0.037(12) 0.036(10) 0.010(8) 0.030(11) -0.003(10)
N4 0.061(15) 0.029(10) 0.029(10) 0.007(9) 0.005(10) 0.015(10)
O1 0.055(10) 0.043(8) 0.046(8) 0.008(8) 0.035(8) 0.033(10)
O2 0.087(15) 0.055(11) 0.033(9) 0.018(8) 0.031(10) 0.004(10)
O3 0.071(13) 0.018(8) 0.055(10) -0.004(7) 0.006(9) 0.003(8)
O4 0.050(12) 0.036(9) 0.047(10) 0.000(8) -0.004(9) 0.010(8)
O5 0.048(12) 0.053(10) 0.040(9) -0.001(8) -0.003(8) 0.003(9)
C1 0.040(14) 0.027(13) 0.025(10) -0.001(9) 0.010(10) -0.004(10)
C2 0.058(17) 0.029(11) 0.024(11) 0.000(10) 0.011(12) 0.011(12)
C3 0.062(19) 0.049(15) 0.033(13) 0.015(12) 0.008(13) 0.036(14)
C4 0.08(2) 0.071(18) 0.039(15) 0.026(13) 0.027(15) 0.045(16)
C5 0.07(2) 0.041(14) 0.028(13) -0.005(11) 0.016(14) 0.018(14)
C6 0.047(16) 0.028(13) 0.054(15) -0.015(12) 0.026(13) -0.007(12)
C7 0.034(16) 0.036(13) 0.021(11) 0.012(10) -0.014(11) 0.016(11)
C8 0.025(13) 0.019(10) 0.022(10) -0.013(9) -0.008(10) 0.003(10)
C9 0.08(2) 0.016(12) 0.061(17) -0.008(12) 0.012(16) 0.001(13)
C10 0.07(2) 0.038(15) 0.036(14) 0.008(12) 0.002(14) 0.016(15)
C11 0.018(15) 0.060(18) 0.056(16) -0.002(14) -0.012(13) 0.019(13)
C12 0.041(16) 0.034(13) 0.023(12) -0.006(10) 0.013(12) -0.002(11)
C13 0.20(4) 0.044(17) 0.044(17) 0.000(15) 0.02(2) 0.01(2)
C14 0.13(3) 0.030(13) 0.028(13) -0.003(11) 0.014(16) 0.001(16)
N5 0.11(2) 0.040(13) 0.061(15) -0.017(11) 0.043(16) -0.014(14)
O6 0.081(16) 0.049(11) 0.054(11) -0.002(9) 0.010(11) -0.014(10)
O7 0.17(3) 0.081(16) 0.060(12) -0.041(13) 0.033(15) -0.070(18)
O8 0.15(3) 0.25(4) 0.37(6) -0.14(4) 0.21(4) -0.10(3)
N6 0.22(3) 0.22(3) 0.24(3) -0.02(2) 0.05(2) -0.02(2)
O9 0.18(2) 0.18(2) 0.24(2) -0.018(18) 0.018(17) -0.035(18)
O10 0.32(4) 0.32(4) 0.32(4) -0.01(2) 0.09(2) 0.00(2)
O11 0.23(3) 0.27(3) 0.25(2) 0.015(19) 0.027(19) -0.049(19)
OW1 0.130(17) 0.170(18) 0.131(16) 0.071(14) -0.005(13) -0.050(14)
OW2 0.10(3) 0.08(2) 0.09(2) -0.021(18) 0.034(19) -0.021(19)
OW3 0.10(3) 0.09(2) 0.08(2) -0.017(18) 0.032(19) -0.015(19)
OW4 0.08(5) 0.14(6) 0.10(5) -0.04(5) -0.01(4) 0.04(5)

loop_
_atom_type_symbol
_atom_type_description
_atom_type_scat_dispersion_real
_atom_type_scat_dispersion_imag
_atom_type_scat_source
C C 0.0033 0.0016 'International Tables Vol C Tables 4.2.6.8 and 6.1.1.4'
Cu Cu 0.3201 1.2651 'International Tables Vol C Tables 4.2.6.8 and 6.1.1.4'
H H 0.0000 0.0000 'International Tables Vol C Tables 4.2.6.8 and 6.1.1.4'
O O 0.0106 0.0060 'International Tables Vol C Tables 4.2.6.8 and 6.1.1.4'
N N 0.0061 0.0033 'International Tables Vol C Tables 4.2.6.8 and 6.1.1.4'
Pt Pt -1.7033 8.3905 'International Tables Vol C Tables 4.2.6.8 and 6.1.1.4'

loop_
_geom_angle_atom_site_label_1
_geom_angle_atom_site_label_2
_geom_angle_atom_site_label_3
_geom_angle
_geom_angle_site_symmetry_1
_geom_angle_site_symmetry_3
_geom_angle_publ_flag
N1 Pt N4 91.5(7) . . ?
N1 Pt N2 89.1(7) . . ?
N4 Pt N2 178.9(9) . . ?
N1 Pt N3 175.0(7) . . ?
N4 Pt N3 83.7(7) . . ?
N2 Pt N3 95.7(7) . . ?
O3 Cu O2 88.7(7) 4_576 . ?
O3 Cu O1 90.1(7) 4_576 3_667 ?
O2 Cu O1 166.7(7) . 3_667 ?
O3 Cu O4 167.1(7) 4_576 2_646 ?
O2 Cu O4 88.1(7) . 2_646 ?
O1 Cu O4 90.2(7) 3_667 2_646 ?
O3 Cu O5 96.8(7) 4_576 . ?
O2 Cu O5 94.8(7) . . ?
O1 Cu O5 98.6(6) 3_667 . ?
O4 Cu O5 95.9(6) 2_646 . ?
O3 Cu Cu 83.6(5) 4_576 3_667 ?
O2 Cu Cu 82.6(5) . 3_667 ?
O1 Cu Cu 84.0(5) 3_667 3_667 ?
O4 Cu Cu 83.6(5) 2_646 3_667 ?
O5 Cu Cu 177.4(5) . 3_667 ?
C1 N1 C5 115.6(19) . . ?
C1 N1 Pt 123.7(16) . . ?
C5 N1 Pt 120.6(15) . . ?
C11 N2 C7 117(2) . . ?
C11 N2 Pt 121.7(16) . . ?
C7 N2 Pt 121.3(17) . . ?
C13 N3 Pt 107.9(13) . . ?
C14 N4 Pt 109.9(13) . . ?
C6 O1 Cu 123.4(14) . 3_667 ?
C6 O2 Cu 123.8(16) . . ?
C12 O3 Cu 125.8(16) . 4_575 ?
C12 O4 Cu 123.2(14) . 2_656 ?
N1 C1 C2 125(2) . . ?
C3 C2 C1 118(2) . . ?
C3 C2 C6 122(2) . . ?
C1 C2 C6 120(2) . . ?
C2 C3 C4 119(2) . . ?
C3 C4 C5 118(2) . . ?
N1 C5 C4 125(2) . . ?
O1 C6 O2 126(2) . . ?
O1 C6 C2 121(2) . . ?
O2 C6 C2 113(2) . . ?
N2 C7 C8 124(2) . . ?
C9 C8 C7 119(2) . . ?
C9 C8 C12 119.5(19) . . ?
C7 C8 C12 121.4(19) . . ?
C8 C9 C10 119(2) . . ?
C11 C10 C9 120(3) . . ?
N2 C11 C10 121(2) . . ?
O3 C12 O4 124(2) . . ?
O3 C12 C8 120(2) . . ?
O4 C12 C8 116.2(18) . . ?
C14 C13 N3 107(3) . . ?
C13 C14 N4 114(2) . . ?
O7 N5 O8 120(3) . . ?
O7 N5 O6 120(3) . . ?
O8 N5 O6 119(3) . . ?
O10 N6 O11 125(10) . . ?
O10 N6 O9 132(10) . . ?
O11 N6 O9 94(6) . . ?

loop_
_geom_bond_atom_site_label_1
_geom_bond_atom_site_label_2
_geom_bond_distance
_geom_bond_site_symmetry_2
_geom_bond_publ_flag
Pt N1 1.999(18) . ?
Pt N4 2.023(18) . ?
Pt N2 2.030(18) . ?
Pt N3 2.026(16) . ?
Cu O3 1.950(15) 4_576 ?
Cu O2 1.953(15) . ?
Cu O1 1.965(13) 3_667 ?
Cu O4 1.997(16) 2_646 ?
Cu O5 2.149(16) . ?
Cu Cu 2.660(5) 3_667 ?
N1 C1 1.31(2) . ?
N1 C5 1.33(3) . ?
N2 C11 1.34(3) . ?
N2 C7 1.36(3) . ?
N3 C13 1.55(4) . ?
N4 C14 1.50(3) . ?
O1 C6 1.20(3) . ?
O1 Cu 1.965(13) 3_667 ?
O2 C6 1.28(3) . ?
O3 C12 1.26(2) . ?
O3 Cu 1.950(15) 4_575 ?
O4 C12 1.27(3) . ?
O4 Cu 1.997(16) 2_656 ?
C1 C2 1.38(3) . ?
C2 C3 1.38(3) . ?
C2 C6 1.53(3) . ?
C3 C4 1.36(3) . ?
C4 C5 1.38(3) . ?
C7 C8 1.36(3) . ?
C8 C9 1.32(3) . ?
C8 C12 1.46(3) . ?
C9 C10 1.40(3) . ?
C10 C11 1.35(3) . ?
C13 C14 1.41(3) . ?
N5 O7 1.20(3) . ?
N5 O8 1.25(4) . ?
N5 O6 1.28(3) . ?
N6 O10 0.93(9) . ?
N6 O11 1.42(7) . ?
N6 O9 1.48(7) . ?
OW2 OW3 1.24(7) . ?
